data_4501827
loop_
_publ_author_name
'Fonari, Marina S.'
'Ganin, Eduard V.'
'Vologzhanina, Anna V.'
'Antipin, Mikhail Yu.'
'Kravtsov, Victor Ch.'

_publ_section_title
;
 Persistent CH&#x00B7;&#x00B7;&#x00B7;\p Interactions in Mefenamic Acid
 Complexes with Cyclic and Acyclic Amines
;
_journal_issue 8
_journal_name_full 'Crystal Growth &amp; Design'
_journal_page_first 3647
_journal_paper_doi 10.1021/cg100518b
_journal_volume 10
_journal_year 2010
_chemical_formula_moiety 'C16 H38 N4, 2(C15 H14 N O2), 2(H2 O)'
_chemical_formula_sum 'C46 H70 N6 O6'
_chemical_formula_weight 803.08
_chemical_name_common
; 
 (5R,12S)-5,7,7,12,14,14-hexamethyl-4,11-diaza-
1,8-diazoniacyclotetradecane bis(mefenamate) dihydrate
;
_chemical_name_systematic
; 
 (5R,12S)-5,7,7,12,14,14-hexamethyl-4,11-diaza-
1,8-diazoniacyclotetradecane bis{2-[(2,3-dimethylphenyl)
amino]benzoate} dihydrate
;
_space_group_IT_number 2
_symmetry_cell_setting triclinic
_symmetry_space_group_name_Hall '-P 1'
_symmetry_space_group_name_H-M 'P -1'
_atom_sites_solution_hydrogens geom
_atom_sites_solution_primary direct
_atom_sites_solution_secondary difmap
_audit_creation_method SHELXL-97
_cell_angle_alpha 102.383(3)
_cell_angle_beta 91.415(3)
_cell_angle_gamma 112.494(3)
_cell_formula_units_Z 1
_cell_length_a 8.5654(14)
_cell_length_b 8.7181(14)
_cell_length_c 16.020(3)
_cell_measurement_temperature 100(2)
_cell_volume 1072.0(3)
_computing_cell_refinement 'Bruker SMART'
_computing_data_collection 'Bruker SMART'
_computing_data_reduction 'Bruker SHELXTL'
_computing_molecular_graphics 'Bruker SHELXTL'
_computing_publication_material 'Bruker SHELXTL'
_computing_structure_refinement 'SHELXL-97 (Sheldrick, 1997)'
_computing_structure_solution 'SHELXS-97 (Sheldrick, 1990)'
_diffrn_ambient_temperature 100(2)
_diffrn_measured_fraction_theta_full 0.982
_diffrn_measured_fraction_theta_max 0.982
_diffrn_measurement_device_type 'CCD area detector'
_diffrn_measurement_method 'phi and omega scan'
_diffrn_radiation_monochromator graphite
_diffrn_radiation_source 'fine-focus sealed tube'
_diffrn_radiation_type MoK\a
_diffrn_radiation_wavelength 0.71073
_diffrn_reflns_av_R_equivalents 0.0206
_diffrn_reflns_av_sigmaI/netI 0.0577
_diffrn_reflns_limit_h_max 6
_diffrn_reflns_limit_h_min -10
_diffrn_reflns_limit_k_max 10
_diffrn_reflns_limit_k_min -10
_diffrn_reflns_limit_l_max 19
_diffrn_reflns_limit_l_min -17
_diffrn_reflns_number 5612
_diffrn_reflns_theta_full 25.50
_diffrn_reflns_theta_max 25.50
_diffrn_reflns_theta_min 2.59
_exptl_absorpt_coefficient_mu 0.083
_exptl_absorpt_correction_type none
_exptl_crystal_colour colorless
_exptl_crystal_density_diffrn 1.244
_exptl_crystal_density_method 'not measured'
_exptl_crystal_description prism
_exptl_crystal_F_000 436
_exptl_crystal_size_max 0.23
_exptl_crystal_size_mid 0.18
_exptl_crystal_size_min 0.15
_refine_diff_density_max 0.253
_refine_diff_density_min -0.220
_refine_diff_density_rms 0.047
_refine_ls_extinction_method none
_refine_ls_goodness_of_fit_ref 0.999
_refine_ls_hydrogen_treatment mixed
_refine_ls_matrix_type full
_refine_ls_number_parameters 285
_refine_ls_number_reflns 3929
_refine_ls_number_restraints 0
_refine_ls_restrained_S_all 0.999
_refine_ls_R_factor_all 0.0684
_refine_ls_R_factor_gt 0.0472
_refine_ls_shift/su_max 0.000
_refine_ls_shift/su_mean 0.000
_refine_ls_structure_factor_coef Fsqd
_refine_ls_weighting_details 'calc w=1/[\s^2^(Fo^2^)+(0.0613P)^2^+0.0000P] where P=(Fo^2^+2Fc^2^)/3'
_refine_ls_weighting_scheme calc
_refine_ls_wR_factor_gt 0.1135
_refine_ls_wR_factor_ref 0.1224
_reflns_number_gt 2886
_reflns_number_total 3929
_reflns_threshold_expression >2sigma(I)
_cod_data_source_file cg100518b_si_001.cif
_cod_data_source_block v06_g1s
_cod_depositor_comments
;
The following automatic conversions were performed:

'_symmetry_cell_setting' value 'Triclinic' changed to 'triclinic'
according to /home/saulius/struct/CIF-dictionaries/cif_core.dic
dictionary named 'cif_core.dic' version 2.4.2 from 2011-04-26.

Automatic conversion script
Id: cif_fix_values 1715 2011-07-08 13:25:40Z adriana 
;
_cod_original_sg_symbol_H-M P-1
_cod_database_code 4501827

loop_
_symmetry_equiv_pos_as_xyz
'x, y, z'
'-x, -y, -z'

loop_
_atom_site_label
_atom_site_type_symbol
_atom_site_fract_x
_atom_site_fract_y
_atom_site_fract_z
_atom_site_U_iso_or_equiv
_atom_site_adp_type
_atom_site_occupancy
_atom_site_symmetry_multiplicity
_atom_site_calc_flag
_atom_site_refinement_flags
O1 O 0.38734(16) 0.35112(16) 0.15236(8) 0.0241(3) Uani 1 1 d .
O2 O 0.23098(16) 0.37082(16) 0.04532(8) 0.0263(3) Uani 1 1 d .
N1 N 0.40249(19) 0.5410(2) 0.30974(10) 0.0212(4) Uani 1 1 d .
H1N1 H 0.435(2) 0.476(3) 0.2702(13) 0.025 Uiso 1 1 d .
N2 N 0.34845(19) 0.0114(2) 0.09857(10) 0.0182(3) Uani 1 1 d .
H1N2 H 0.436(3) 0.008(2) 0.0690(12) 0.022 Uiso 1 1 d .
H2N2 H 0.363(2) 0.132(3) 0.1116(12) 0.022 Uiso 1 1 d .
N3 N 0.30372(18) -0.0722(2) -0.09157(10) 0.0181(4) Uani 1 1 d .
H1N3 H 0.287(2) -0.176(3) -0.1018(12) 0.022 Uiso 1 1 d .
C1 C 0.1959(2) 0.4897(2) 0.18814(12) 0.0194(4) Uani 1 1 d .
C2 C 0.0484(2) 0.5037(2) 0.15826(12) 0.0228(4) Uani 1 1 d .
H2A H 0.0086 0.4630 0.0986 0.027 Uiso 1 1 calc R
C3 C -0.0415(2) 0.5750(2) 0.21310(13) 0.0264(5) Uani 1 1 d .
H3A H -0.1418 0.5828 0.1915 0.032 Uiso 1 1 calc R
C4 C 0.0173(2) 0.6348(2) 0.30010(13) 0.0252(5) Uani 1 1 d .
H4A H -0.0441 0.6825 0.3385 0.030 Uiso 1 1 calc R
C5 C 0.1639(2) 0.6259(2) 0.33135(12) 0.0231(4) Uani 1 1 d .
H5A H 0.2027 0.6683 0.3911 0.028 Uiso 1 1 calc R
C6 C 0.2575(2) 0.5550(2) 0.27654(12) 0.0197(4) Uani 1 1 d .
C7 C 0.2769(2) 0.3994(2) 0.12341(12) 0.0200(4) Uani 1 1 d .
C8 C 0.5248(2) 0.6638(2) 0.37721(12) 0.0202(4) Uani 1 1 d .
C9 C 0.6330(2) 0.6133(2) 0.42194(12) 0.0202(4) Uani 1 1 d .
C10 C 0.7597(2) 0.7366(2) 0.48578(12) 0.0215(4) Uani 1 1 d .
C11 C 0.7761(2) 0.9058(3) 0.50481(12) 0.0256(5) Uani 1 1 d .
H11A H 0.8624 0.9890 0.5481 0.031 Uiso 1 1 calc R
C12 C 0.6683(2) 0.9538(2) 0.46143(13) 0.0269(5) Uani 1 1 d .
H12A H 0.6801 1.0696 0.4751 0.032 Uiso 1 1 calc R
C13 C 0.5432(2) 0.8341(2) 0.39817(12) 0.0240(4) Uani 1 1 d .
H13A H 0.4690 0.8678 0.3686 0.029 Uiso 1 1 calc R
C14 C 0.6129(2) 0.4294(2) 0.40146(13) 0.0256(5) Uani 1 1 d .
H14A H 0.6311 0.3977 0.4549 0.038 Uiso 1 1 calc R
H14B H 0.6967 0.4152 0.3633 0.038 Uiso 1 1 calc R
H14C H 0.4979 0.3556 0.3728 0.038 Uiso 1 1 calc R
C15 C 0.8778(3) 0.6875(3) 0.53586(13) 0.0315(5) Uani 1 1 d .
H15A H 0.9713 0.7912 0.5690 0.047 Uiso 1 1 calc R
H15B H 0.9239 0.6184 0.4958 0.047 Uiso 1 1 calc R
H15C H 0.8145 0.6210 0.5752 0.047 Uiso 1 1 calc R
C16 C 0.5569(2) 0.0699(2) 0.22153(12) 0.0203(4) Uani 1 1 d .
H16A H 0.5673 0.0577 0.2812 0.024 Uiso 1 1 calc R
H16B H 0.5858 0.1927 0.2250 0.024 Uiso 1 1 calc R
C17 C 0.3711(2) -0.0288(2) 0.18381(12) 0.0204(4) Uani 1 1 d .
H17 H 0.3430 -0.1542 0.1740 0.024 Uiso 1 1 calc R
C18 C 0.1847(2) -0.1002(2) 0.04429(12) 0.0207(4) Uani 1 1 d .
H18A H 0.0891 -0.0939 0.0764 0.025 Uiso 1 1 calc R
H18B H 0.1739 -0.2204 0.0308 0.025 Uiso 1 1 calc R
C19 C 0.1748(2) -0.0461(2) -0.03812(12) 0.0196(4) Uani 1 1 d .
H19A H 0.0601 -0.1136 -0.0703 0.024 Uiso 1 1 calc R
H19B H 0.1932 0.0762 -0.0247 0.024 Uiso 1 1 calc R
C20 C 0.3090(2) -0.0204(2) -0.17430(12) 0.0200(4) Uani 1 1 d .
C21 C 0.2530(2) 0.0176(3) 0.24410(12) 0.0246(4) Uani 1 1 d .
H21A H 0.1345 -0.0560 0.2209 0.037 Uiso 1 1 calc R
H21B H 0.2716 0.1376 0.2493 0.037 Uiso 1 1 calc R
H21C H 0.2767 0.0012 0.3009 0.037 Uiso 1 1 calc R
C22 C 0.1399(2) -0.1156(2) -0.23353(12) 0.0250(5) Uani 1 1 d .
H22A H 0.1162 -0.2379 -0.2505 0.038 Uiso 1 1 calc R
H22B H 0.1478 -0.0704 -0.2850 0.038 Uiso 1 1 calc R
H22C H 0.0477 -0.0991 -0.2029 0.038 Uiso 1 1 calc R
C23 C 0.3551(2) 0.1725(2) -0.15627(12) 0.0229(4) Uani 1 1 d .
H23A H 0.4515 0.2326 -0.1109 0.034 Uiso 1 1 calc R
H23B H 0.2572 0.1968 -0.1375 0.034 Uiso 1 1 calc R
H23C H 0.3863 0.2115 -0.2088 0.034 Uiso 1 1 calc R
O1W O 0.65061(19) 0.37172(19) 0.04225(10) 0.0301(4) Uani 1 1 d .
H1W1 H 0.565(3) 0.376(3) 0.0687(16) 0.045 Uiso 1 1 d .
H2W1 H 0.682(3) 0.455(3) 0.0157(16) 0.045 Uiso 1 1 d .

loop_
_atom_site_aniso_label
_atom_site_aniso_U_11
_atom_site_aniso_U_22
_atom_site_aniso_U_33
_atom_site_aniso_U_23
_atom_site_aniso_U_13
_atom_site_aniso_U_12
O1 0.0267(7) 0.0233(7) 0.0248(8) 0.0049(6) 0.0022(6) 0.0131(6)
O2 0.0337(8) 0.0260(8) 0.0183(7) 0.0055(6) 0.0025(6) 0.0108(6)
N1 0.0230(9) 0.0224(9) 0.0188(9) 0.0006(7) -0.0009(7) 0.0121(7)
N2 0.0165(8) 0.0196(8) 0.0205(9) 0.0068(7) 0.0042(6) 0.0083(7)
N3 0.0191(8) 0.0153(8) 0.0209(9) 0.0052(7) 0.0022(6) 0.0076(7)
C1 0.0212(10) 0.0145(9) 0.0216(10) 0.0071(8) 0.0035(8) 0.0045(8)
C2 0.0236(10) 0.0189(10) 0.0230(11) 0.0057(8) -0.0005(8) 0.0053(8)
C3 0.0203(10) 0.0217(10) 0.0364(12) 0.0081(9) -0.0008(8) 0.0073(8)
C4 0.0220(10) 0.0205(10) 0.0326(12) 0.0056(9) 0.0067(9) 0.0080(8)
C5 0.0241(10) 0.0217(10) 0.0205(10) 0.0036(8) 0.0037(8) 0.0066(8)
C6 0.0208(10) 0.0165(9) 0.0211(10) 0.0068(8) 0.0032(8) 0.0054(8)
C7 0.0202(10) 0.0143(9) 0.0215(11) 0.0064(8) 0.0016(8) 0.0015(8)
C8 0.0168(9) 0.0242(10) 0.0187(10) 0.0057(8) 0.0037(7) 0.0066(8)
C9 0.0195(10) 0.0239(10) 0.0189(10) 0.0081(8) 0.0062(8) 0.0086(8)
C10 0.0192(10) 0.0276(11) 0.0171(10) 0.0084(8) 0.0046(7) 0.0069(8)
C11 0.0205(10) 0.0287(11) 0.0199(10) -0.0003(8) 0.0034(8) 0.0048(8)
C12 0.0238(11) 0.0220(10) 0.0325(12) 0.0045(9) 0.0081(9) 0.0073(8)
C13 0.0220(10) 0.0248(11) 0.0265(11) 0.0080(9) 0.0047(8) 0.0097(8)
C14 0.0248(11) 0.0278(11) 0.0262(11) 0.0079(9) 0.0016(8) 0.0119(9)
C15 0.0269(11) 0.0367(12) 0.0258(12) 0.0079(10) -0.0036(9) 0.0075(9)
C16 0.0234(10) 0.0204(10) 0.0191(10) 0.0065(8) 0.0006(8) 0.0099(8)
C17 0.0228(10) 0.0200(10) 0.0216(10) 0.0089(8) 0.0037(8) 0.0100(8)
C18 0.0154(9) 0.0196(10) 0.0251(11) 0.0034(8) 0.0028(8) 0.0058(8)
C19 0.0162(9) 0.0202(10) 0.0214(10) 0.0037(8) -0.0002(7) 0.0070(8)
C20 0.0183(10) 0.0200(10) 0.0227(10) 0.0072(8) 0.0009(7) 0.0078(8)
C21 0.0239(10) 0.0316(11) 0.0226(11) 0.0125(9) 0.0072(8) 0.0123(9)
C22 0.0250(11) 0.0278(11) 0.0221(11) 0.0070(9) -0.0009(8) 0.0100(9)
C23 0.0250(10) 0.0225(10) 0.0249(11) 0.0093(8) 0.0043(8) 0.0115(8)
O1W 0.0310(8) 0.0325(9) 0.0364(9) 0.0173(7) 0.0106(7) 0.0177(7)

loop_
_atom_type_symbol
_atom_type_description
_atom_type_scat_dispersion_real
_atom_type_scat_dispersion_imag
_atom_type_scat_source
C C 0.0033 0.0016 'International Tables Vol C Tables 4.2.6.8 and 6.1.1.4'
H H 0.0000 0.0000 'International Tables Vol C Tables 4.2.6.8 and 6.1.1.4'
N N 0.0061 0.0033 'International Tables Vol C Tables 4.2.6.8 and 6.1.1.4'
O O 0.0106 0.0060 'International Tables Vol C Tables 4.2.6.8 and 6.1.1.4'

loop_
_geom_angle_atom_site_label_1
_geom_angle_atom_site_label_2
_geom_angle_atom_site_label_3
_geom_angle
_geom_angle_site_symmetry_1
_geom_angle_site_symmetry_3
C6 N1 C8 125.44(16) . .
C6 N1 H1N1 110.1(12) . .
C8 N1 H1N1 118.9(13) . .
C18 N2 C17 115.53(14) . .
C18 N2 H1N2 109.6(12) . .
C17 N2 H1N2 109.0(12) . .
C18 N2 H2N2 110.9(10) . .
C17 N2 H2N2 106.3(11) . .
H1N2 N2 H2N2 104.9(16) . .
C19 N3 C20 115.81(13) . .
C19 N3 H1N3 108.0(14) . .
C20 N3 H1N3 109.0(13) . .
C2 C1 C6 118.83(17) . .
C2 C1 C7 117.26(16) . .
C6 C1 C7 123.87(16) . .
C3 C2 C1 121.94(18) . .
C3 C2 H2A 119.0 . .
C1 C2 H2A 119.0 . .
C2 C3 C4 118.86(18) . .
C2 C3 H3A 120.6 . .
C4 C3 H3A 120.6 . .
C5 C4 C3 120.63(18) . .
C5 C4 H4A 119.7 . .
C3 C4 H4A 119.7 . .
C4 C5 C6 121.28(18) . .
C4 C5 H5A 119.4 . .
C6 C5 H5A 119.4 . .
N1 C6 C5 120.56(17) . .
N1 C6 C1 120.94(17) . .
C5 C6 C1 118.41(17) . .
O2 C7 O1 123.13(18) . .
O2 C7 C1 119.08(16) . .
O1 C7 C1 117.75(16) . .
C13 C8 C9 119.74(17) . .
C13 C8 N1 121.19(16) . .
C9 C8 N1 119.04(16) . .
C10 C9 C8 119.02(17) . .
C10 C9 C14 120.45(16) . .
C8 C9 C14 120.53(16) . .
C11 C10 C9 120.02(16) . .
C11 C10 C15 119.27(17) . .
C9 C10 C15 120.71(17) . .
C12 C11 C10 120.61(17) . .
C12 C11 H11A 119.7 . .
C10 C11 H11A 119.7 . .
C11 C12 C13 120.10(18) . .
C11 C12 H12A 119.9 . .
C13 C12 H12A 119.9 . .
C12 C13 C8 120.50(17) . .
C12 C13 H13A 119.7 . .
C8 C13 H13A 119.7 . .
C9 C14 H14A 109.5 . .
C9 C14 H14B 109.5 . .
H14A C14 H14B 109.5 . .
C9 C14 H14C 109.5 . .
H14A C14 H14C 109.5 . .
H14B C14 H14C 109.5 . .
C10 C15 H15A 109.5 . .
C10 C15 H15B 109.5 . .
H15A C15 H15B 109.5 . .
C10 C15 H15C 109.5 . .
H15A C15 H15C 109.5 . .
H15B C15 H15C 109.5 . .
C17 C16 C20 117.80(16) . 2_655
C17 C16 H16A 107.9 . .
C20 C16 H16A 107.9 2_655 .
C17 C16 H16B 107.9 . .
C20 C16 H16B 107.9 2_655 .
H16A C16 H16B 107.2 . .
N2 C17 C21 110.36(14) . .
N2 C17 C16 108.25(14) . .
C21 C17 C16 111.37(16) . .
N2 C17 H17 108.9 . .
C21 C17 H17 108.9 . .
C16 C17 H17 108.9 . .
N2 C18 C19 110.83(14) . .
N2 C18 H18A 109.5 . .
C19 C18 H18A 109.5 . .
N2 C18 H18B 109.5 . .
C19 C18 H18B 109.5 . .
H18A C18 H18B 108.1 . .
N3 C19 C18 110.67(14) . .
N3 C19 H19A 109.5 . .
C18 C19 H19A 109.5 . .
N3 C19 H19B 109.5 . .
C18 C19 H19B 109.5 . .
H19A C19 H19B 108.1 . .
N3 C20 C23 109.51(15) . .
N3 C20 C22 113.00(14) . .
C23 C20 C22 109.17(14) . .
N3 C20 C16 106.71(13) . 2_655
C23 C20 C16 111.58(15) . 2_655
C22 C20 C16 106.86(15) . 2_655
C17 C21 H21A 109.5 . .
C17 C21 H21B 109.5 . .
H21A C21 H21B 109.5 . .
C17 C21 H21C 109.5 . .
H21A C21 H21C 109.5 . .
H21B C21 H21C 109.5 . .
C20 C22 H22A 109.5 . .
C20 C22 H22B 109.5 . .
H22A C22 H22B 109.5 . .
C20 C22 H22C 109.5 . .
H22A C22 H22C 109.5 . .
H22B C22 H22C 109.5 . .
C20 C23 H23A 109.5 . .
C20 C23 H23B 109.5 . .
H23A C23 H23B 109.5 . .
C20 C23 H23C 109.5 . .
H23A C23 H23C 109.5 . .
H23B C23 H23C 109.5 . .
H1W1 O1W H2W1 107(2) . .

loop_
_geom_bond_atom_site_label_1
_geom_bond_atom_site_label_2
_geom_bond_distance
_geom_bond_site_symmetry_2
O1 C7 1.286(2) .
O2 C7 1.244(2) .
N1 C6 1.397(2) .
N1 C8 1.415(2) .
N1 H1N1 0.88(2) .
N2 C18 1.484(2) .
N2 C17 1.507(2) .
N2 H1N2 0.90(2) .
N2 H2N2 0.983(19) .
N3 C19 1.469(2) .
N3 C20 1.486(2) .
N3 H1N3 0.84(2) .
C1 C2 1.398(2) .
C1 C6 1.413(3) .
C1 C7 1.510(3) .
C2 C3 1.384(3) .
C2 H2A 0.9500 .
C3 C4 1.386(3) .
C3 H3A 0.9500 .
C4 C5 1.377(3) .
C4 H4A 0.9500 .
C5 C6 1.405(3) .
C5 H5A 0.9500 .
C8 C13 1.395(3) .
C8 C9 1.407(2) .
C9 C10 1.400(3) .
C9 C14 1.506(2) .
C10 C11 1.391(3) .
C10 C15 1.513(2) .
C11 C12 1.379(3) .
C11 H11A 0.9500 .
C12 C13 1.379(3) .
C12 H12A 0.9500 .
C13 H13A 0.9500 .
C14 H14A 0.9800 .
C14 H14B 0.9800 .
C14 H14C 0.9800 .
C15 H15A 0.9800 .
C15 H15B 0.9800 .
C15 H15C 0.9800 .
C16 C17 1.523(2) .
C16 C20 1.537(3) 2_655
C16 H16A 0.9900 .
C16 H16B 0.9900 .
C17 C21 1.522(3) .
C17 H17 1.0000 .
C18 C19 1.505(2) .
C18 H18A 0.9900 .
C18 H18B 0.9900 .
C19 H19A 0.9900 .
C19 H19B 0.9900 .
C20 C23 1.531(2) .
C20 C22 1.537(2) .
C20 C16 1.537(3) 2_655
C21 H21A 0.9800 .
C21 H21B 0.9800 .
C21 H21C 0.9800 .
C22 H22A 0.9800 .
C22 H22B 0.9800 .
C22 H22C 0.9800 .
C23 H23A 0.9800 .
C23 H23B 0.9800 .
C23 H23C 0.9800 .
O1W H1W1 0.87(3) .
O1W H2W1 0.87(3) .

loop_
_geom_hbond_atom_site_label_D
_geom_hbond_atom_site_label_H
_geom_hbond_atom_site_label_A
_geom_hbond_distance_DH
_geom_hbond_distance_HA
_geom_hbond_distance_DA
_geom_hbond_angle_DHA
_geom_hbond_site_symmetry_A
N1 H1N1 O1 0.88(2) 1.91(2) 2.673(2) 143.7(17) .
N2 H1N2 N3 0.90(2) 2.09(2) 2.829(2) 139.2(16) 2_655
N2 H2N2 O1 0.983(19) 1.81(2) 2.786(2) 171.3(16) .
N3 H1N3 O1W 0.84(2) 2.342(19) 3.041(2) 141.3(17) 2_655
O1W H1W1 O1 0.87(3) 2.03(3) 2.873(2) 163(2) .
O1W H2W1 O2 0.87(3) 1.91(3) 2.777(2) 174(2) 2_665

loop_
_geom_torsion_atom_site_label_1
_geom_torsion_atom_site_label_2
_geom_torsion_atom_site_label_3
_geom_torsion_atom_site_label_4
_geom_torsion
_geom_torsion_site_symmetry_1
_geom_torsion_site_symmetry_4
C6 C1 C2 C3 -1.9(3) . .
C7 C1 C2 C3 176.13(17) . .
C1 C2 C3 C4 0.3(3) . .
C2 C3 C4 C5 0.9(3) . .
C3 C4 C5 C6 -0.5(3) . .
C8 N1 C6 C5 -38.6(3) . .
C8 N1 C6 C1 145.09(18) . .
C4 C5 C6 N1 -177.61(16) . .
C4 C5 C6 C1 -1.2(3) . .
C2 C1 C6 N1 178.72(15) . .
C7 C1 C6 N1 0.8(3) . .
C2 C1 C6 C5 2.3(3) . .
C7 C1 C6 C5 -175.59(16) . .
C2 C1 C7 O2 13.5(2) . .
C6 C1 C7 O2 -168.55(16) . .
C2 C1 C7 O1 -164.48(15) . .
C6 C1 C7 O1 13.4(3) . .
C6 N1 C8 C13 -21.5(3) . .
C6 N1 C8 C9 160.43(17) . .
C13 C8 C9 C10 -1.3(3) . .
N1 C8 C9 C10 176.81(16) . .
C13 C8 C9 C14 178.79(17) . .
N1 C8 C9 C14 -3.1(3) . .
C8 C9 C10 C11 0.7(3) . .
C14 C9 C10 C11 -179.37(17) . .
C8 C9 C10 C15 179.54(17) . .
C14 C9 C10 C15 -0.5(3) . .
C9 C10 C11 C12 0.1(3) . .
C15 C10 C11 C12 -178.74(18) . .
C10 C11 C12 C13 -0.4(3) . .
C11 C12 C13 C8 -0.2(3) . .
C9 C8 C13 C12 1.1(3) . .
N1 C8 C13 C12 -176.98(17) . .
C18 N2 C17 C21 -70.0(2) . .
C18 N2 C17 C16 167.89(15) . .
C20 C16 C17 N2 -66.5(2) 2_655 .
C20 C16 C17 C21 172.00(15) 2_655 .
C17 N2 C18 C19 178.88(14) . .
C20 N3 C19 C18 -178.92(14) . .
N2 C18 C19 N3 65.37(19) . .
C19 N3 C20 C23 62.82(19) . .
C19 N3 C20 C22 -59.1(2) . .
C19 N3 C20 C16 -176.26(14) . 2_655
